data_7203388
loop_
_publ_author_name
'Kayaki, Yoshihito'
'Yamamoto, Masafumi'
'Suzuki, Tomoyuki'
'Ikariya, Takao'

_publ_section_title
;
 Carboxylative cyclization of propargylamines with supercritical carbon
 dioxide
;
_journal_issue 12
_journal_name_full 'Green Chemistry'
_journal_page_first 1019
_journal_paper_doi 10.1039/b603700c
_journal_volume 8
_journal_year 2006
_chemical_formula_moiety 'C12 H10 F3 N O2 '
_chemical_formula_sum 'C12 H10 F3 N O2'
_chemical_formula_weight 257.21
_space_group_IT_number 14
_symmetry_cell_setting monoclinic
_symmetry_Int_Tables_number 14
_symmetry_space_group_name_Hall '-P 2yab'
_symmetry_space_group_name_H-M 'P 1 21/a 1'
_audit_creation_date 2005-11-17
_audit_creation_method 'by CrystalStructure 3.6.0'
_cell_angle_alpha 90
_cell_angle_beta 99.478(8)
_cell_angle_gamma 90
_cell_formula_units_Z 4
_cell_length_a 7.925(5)
_cell_length_b 10.643(6)
_cell_length_c 13.886(8)
_cell_measurement_reflns_used 3339
_cell_measurement_temperature 193.1
_cell_measurement_theta_max 27.5
_cell_measurement_theta_min 3.2
_cell_volume 1155.2(12)
_computing_cell_refinement CrystalClear
_computing_data_collection CrystalClear
_computing_data_reduction CrystalStructure
_computing_publication_material 'CrystalStructure 3.6.0'
_computing_structure_refinement CRYSTALS
_diffrn_detector_area_resol_mean 7.31
_diffrn_measured_fraction_theta_full 0.9754
_diffrn_measured_fraction_theta_max 0.9754
_diffrn_measurement_device_type 'Rigaku Saturn'
_diffrn_measurement_method \w
_diffrn_radiation_type 'Mo K\a'
_diffrn_radiation_wavelength 0.7107
_diffrn_reflns_av_R_equivalents 0.045
_diffrn_reflns_limit_h_max 7
_diffrn_reflns_limit_h_min -10
_diffrn_reflns_limit_k_max 13
_diffrn_reflns_limit_k_min -12
_diffrn_reflns_limit_l_max 18
_diffrn_reflns_limit_l_min -18
_diffrn_reflns_number 8890
_diffrn_reflns_theta_full 27.48
_diffrn_reflns_theta_max 27.48
_exptl_absorpt_coefficient_mu 0.133
_exptl_absorpt_correction_T_max 0.974
_exptl_absorpt_correction_T_min 0.830
_exptl_absorpt_correction_type multi-scan
_exptl_absorpt_process_details 'Jacobson, R. (1998) Private communication'
_exptl_crystal_colour colorless
_exptl_crystal_density_diffrn 1.479
_exptl_crystal_density_method 'not measured'
_exptl_crystal_description prism
_exptl_crystal_F_000 528.00
_exptl_crystal_size_max 0.20
_exptl_crystal_size_mid 0.20
_exptl_crystal_size_min 0.20
_refine_diff_density_max 1.25
_refine_diff_density_min -1.25
_refine_ls_extinction_method none
_refine_ls_goodness_of_fit_ref 0.947
_refine_ls_hydrogen_treatment refall
_refine_ls_number_parameters 173
_refine_ls_number_reflns 8635
_refine_ls_R_factor_gt 0.0550
_refine_ls_shift/su_max 0.0000
_refine_ls_structure_factor_coef Fsqd
_refine_ls_weighting_details 'w = 1/[0.0010Fo^2^ + 0.9000\s(Fo^2^)]/(4Fo^2^)'
_refine_ls_weighting_scheme calc
_refine_ls_wR_factor_ref 0.1620
_reflns_number_gt 5595
_reflns_number_total 8635
_reflns_threshold_expression F^2^>2.0\s(F^2^)
_cod_data_source_file b603700c.txt
_cod_data_source_block CF3carbamate
_cod_original_formula_sum 'C12 H10 F3 N O2 '
_cod_database_code 7203388

loop_
_symmetry_equiv_pos_site_id
_symmetry_equiv_pos_as_xyz
1 +X,+Y,+Z
2 1/2-X,1/2+Y,-Z
3 -X,-Y,-Z
4 1/2+X,1/2-Y,+Z

loop_
_atom_site_label
_atom_site_type_symbol
_atom_site_fract_x
_atom_site_fract_y
_atom_site_fract_z
_atom_site_U_iso_or_equiv
_atom_site_adp_type
_atom_site_occupancy
_atom_site_symmetry_multiplicity
_atom_site_calc_flag
_atom_site_refinement_flags
_atom_site_disorder_assembly
_atom_site_disorder_group
F(1) F 0.07496(11) 0.36460(10) 0.49268(7) 0.0791(4) Uani 1.00 1 d . . .
F(2) F 0.34545(11) 0.35361(9) 0.54014(6) 0.0693(3) Uani 1.00 1 d . . .
F(3) F 0.20528(12) 0.19084(9) 0.48266(6) 0.0700(3) Uani 1.00 1 d . . .
O(1) O 0.09878(10) 0.33220(7) -0.01956(6) 0.0367(2) Uani 1.00 1 d . . .
O(2) O -0.04948(12) 0.22954(8) -0.14940(7) 0.0490(3) Uani 1.00 1 d . . .
N(1) N 0.10498(12) 0.40924(9) -0.16724(7) 0.0366(3) Uani 1.00 1 d . . .
C(1) C 0.2190(2) 0.3154(2) 0.47064(10) 0.0494(4) Uani 1.00 1 d . . .
C(2) C 0.2451(2) 0.35005(12) 0.36998(9) 0.0362(4) Uani 1.00 1 d . . .
C(3) C 0.1675(2) 0.27981(11) 0.29047(9) 0.0387(4) Uani 1.00 1 d . . .
C(4) C 0.1766(2) 0.31738(11) 0.19680(9) 0.0360(3) Uani 1.00 1 d . . .
C(5) C 0.2659(1) 0.42741(10) 0.17969(9) 0.0317(3) Uani 1.00 1 d . . .
C(6) C 0.3448(2) 0.49531(11) 0.26064(9) 0.0367(3) Uani 1.00 1 d . . .
C(7) C 0.3335(2) 0.45769(12) 0.35495(9) 0.0397(4) Uani 1.00 1 d . . .
C(8) C 0.2768(2) 0.47638(11) 0.08253(9) 0.0348(3) Uani 1.00 1 d . . .
C(9) C 0.2042(1) 0.43592(11) -0.00458(8) 0.0321(3) Uani 1.00 1 d . . .
C(10) C 0.2159(2) 0.49141(12) -0.10284(9) 0.0382(4) Uani 1.00 1 d . . .
C(11) C 0.0424(2) 0.31599(12) -0.11923(9) 0.0364(3) Uani 1.00 1 d . . .
C(12) C 0.0956(2) 0.4092(2) -0.27217(9) 0.0530(5) Uani 1.00 1 d . . .
H(1) H 0.1070 0.2055 0.3015 0.046 Uiso 1.00 1 c R . .
H(2) H 0.1245 0.2686 0.1427 0.043 Uiso 1.00 1 c R . .
H(3) H 0.4065 0.5694 0.2506 0.043 Uiso 1.00 1 c R . .
H(4) H 0.3870 0.5057 0.4092 0.048 Uiso 1.00 1 c R . .
H(5) H 0.3482 0.5480 0.0819 0.041 Uiso 1.00 1 c R . .
H(6) H 0.3298 0.4889 -0.1159 0.046 Uiso 1.00 1 c R . .
H(7) H 0.1755 0.5756 -0.1077 0.047 Uiso 1.00 1 c R . .
H(8) H 0.0100 0.4668 -0.3006 0.067 Uiso 1.00 1 c R . .
H(9) H 0.0675 0.3273 -0.2969 0.067 Uiso 1.00 1 c R . .
H(10) H 0.2031 0.4336 -0.2879 0.067 Uiso 1.00 1 c R . .

loop_
_atom_site_aniso_label
_atom_site_aniso_U_11
_atom_site_aniso_U_22
_atom_site_aniso_U_33
_atom_site_aniso_U_12
_atom_site_aniso_U_13
_atom_site_aniso_U_23
F(1) 0.0629(6) 0.1229(9) 0.0590(6) 0.0201(5) 0.0317(5) 0.0080(5)
F(2) 0.0649(6) 0.1071(8) 0.0340(5) -0.0237(5) 0.0026(4) 0.0000(5)
F(3) 0.0875(7) 0.0691(6) 0.0542(6) -0.0139(5) 0.0139(5) 0.0188(5)
O(1) 0.0430(5) 0.0342(5) 0.0319(5) -0.0052(4) 0.0035(4) -0.0009(4)
O(2) 0.0558(6) 0.0415(5) 0.0459(6) -0.0074(4) -0.0029(5) -0.0081(4)
N(1) 0.0380(6) 0.0413(6) 0.0302(6) 0.0018(5) 0.0046(5) 0.0011(5)
C(1) 0.0423(8) 0.0663(10) 0.0399(8) -0.0029(7) 0.0071(6) 0.0012(7)
C(2) 0.0347(7) 0.0394(7) 0.0347(7) 0.0027(5) 0.0063(5) 0.0001(5)
C(3) 0.0388(7) 0.0369(7) 0.0406(8) -0.0065(5) 0.0065(6) 0.0006(6)
C(4) 0.0394(7) 0.0310(7) 0.0365(7) -0.0035(5) 0.0031(5) -0.0051(5)
C(5) 0.0304(6) 0.0291(6) 0.0356(7) 0.0049(5) 0.0053(5) -0.0026(5)
C(6) 0.0379(7) 0.0325(7) 0.0391(7) -0.0046(5) 0.0044(5) -0.0025(5)
C(7) 0.0400(7) 0.0434(8) 0.0349(7) -0.0024(6) 0.0038(6) -0.0085(6)
C(8) 0.0345(7) 0.0310(6) 0.0387(7) -0.0022(5) 0.0053(5) -0.0003(5)
C(9) 0.0336(7) 0.0275(6) 0.0364(7) 0.0034(5) 0.0089(5) 0.0004(5)
C(10) 0.0396(7) 0.0381(7) 0.0374(7) 0.0022(6) 0.0084(6) 0.0035(6)
C(11) 0.0353(7) 0.0394(7) 0.0337(7) 0.0066(6) 0.0036(5) -0.0023(6)
C(12) 0.0556(9) 0.0697(10) 0.0338(8) 0.0140(8) 0.0070(7) 0.0012(7)

loop_
_atom_type_symbol
_atom_type_description
_atom_type_scat_dispersion_real
_atom_type_scat_dispersion_imag
_atom_type_scat_source
C C 0.003 0.002
;
International Tables for Crystallography
(1992, Vol. C, Tables 4.2.6.8 and 6.1.1.4)
;
H H 0.000 0.000
;
International Tables for Crystallography
(1992, Vol. C, Table 6.1.1.4)
;
F F 0.017 0.010
;
International Tables for Crystallography
(1992, Vol. C, Tables 4.2.6.8 and 6.1.1.4)
;
N N 0.006 0.003
;
International Tables for Crystallography
(1992, Vol. C, Tables 4.2.6.8 and 6.1.1.4)
;
O O 0.011 0.006
;
International Tables for Crystallography
(1992, Vol. C, Tables 4.2.6.8 and 6.1.1.4)
;

loop_
_geom_angle_atom_site_label_1
_geom_angle_atom_site_label_2
_geom_angle_atom_site_label_3
_geom_angle
_geom_angle_publ_flag
_geom_angle_site_symmetry_1
_geom_angle_site_symmetry_2
_geom_angle_site_symmetry_3
F(1) C(1) F(2) 106.4(1) ? . . .
F(1) C(1) F(3) 105.6(1) ? . . .
F(1) C(1) C(2) 111.9(1) ? . . .
F(2) C(1) F(3) 106.1(1) ? . . .
F(2) C(1) C(2) 113.5(1) ? . . .
F(3) C(1) C(2) 112.8(1) ? . . .
O(1) C(9) C(8) 124.0(1) ? . . .
O(1) C(9) C(10) 107.70(9) ? . . .
C(11) O(1) C(9) 109.63(9) ? . . .
O(1) C(11) O(2) 121.1(1) ? . . .
O(1) C(11) N(1) 108.6(1) ? . . .
O(2) C(11) N(1) 130.3(1) ? . . .
N(1) C(10) C(9) 101.7(1) ? . . .
C(11) N(1) C(10) 112.3(1) ? . . .
C(12) N(1) C(10) 123.4(1) ? . . .
C(12) N(1) C(11) 122.7(1) ? . . .
C(1) C(2) C(3) 120.0(1) ? . . .
C(1) C(2) C(7) 120.0(1) ? . . .
C(7) C(2) C(3) 119.8(1) ? . . .
C(2) C(3) C(4) 120.7(1) ? . . .
C(2) C(7) C(6) 119.8(1) ? . . .
C(3) C(4) C(5) 120.5(1) ? . . .
C(4) C(5) C(8) 124.0(1) ? . . .
C(4) C(5) C(6) 117.8(1) ? . . .
C(5) C(6) C(7) 121.4(1) ? . . .
C(8) C(5) C(6) 118.2(1) ? . . .
C(5) C(8) C(9) 130.2(1) ? . . .
C(8) C(9) C(10) 128.3(1) ? . . .
N(1) C(10) H(6) 111.4691 ? . . .
N(1) C(10) H(7) 111.3300 ? . . .
N(1) C(12) H(8) 109.4234 ? . . .
N(1) C(12) H(9) 109.5464 ? . . .
N(1) C(12) H(10) 109.4396 ? . . .
C(2) C(3) H(1) 119.2678 ? . . .
C(2) C(7) H(4) 119.9256 ? . . .
H(1) C(3) C(4) 120.0692 ? . . .
C(3) C(4) H(2) 120.4028 ? . . .
H(2) C(4) C(5) 119.0675 ? . . .
C(5) C(6) H(3) 119.0403 ? . . .
C(5) C(8) H(5) 114.8161 ? . . .
C(6) C(7) H(4) 120.2559 ? . . .
H(3) C(6) C(7) 119.5259 ? . . .
H(5) C(8) C(9) 115.0257 ? . . .
C(9) C(10) H(6) 111.3834 ? . . .
C(9) C(10) H(7) 111.3822 ? . . .
H(7) C(10) H(6) 109.4612 ? . . .
H(9) C(12) H(8) 109.4697 ? . . .
H(10) C(12) H(8) 109.4719 ? . . .
H(10) C(12) H(9) 109.4762 ? . . .

loop_
_geom_bond_atom_site_label_1
_geom_bond_atom_site_label_2
_geom_bond_distance
_geom_bond_publ_flag
_geom_bond_site_symmetry_1
_geom_bond_site_symmetry_2
F(1) C(1) 1.337(2) ? . .
F(2) C(1) 1.335(2) ? . .
F(3) C(1) 1.342(2) ? . .
O(1) C(9) 1.379(1) ? . .
O(1) C(11) 1.393(1) ? . .
O(2) C(11) 1.205(1) ? . .
N(1) C(10) 1.442(2) ? . .
N(1) C(11) 1.336(2) ? . .
N(1) C(12) 1.447(2) ? . .
C(1) C(2) 1.493(2) ? . .
C(2) C(3) 1.390(2) ? . .
C(2) C(7) 1.377(2) ? . .
C(3) C(4) 1.374(2) ? . .
C(4) C(5) 1.409(2) ? . .
C(5) C(6) 1.395(2) ? . .
C(5) C(8) 1.462(2) ? . .
C(6) C(7) 1.386(2) ? . .
C(8) C(9) 1.323(2) ? . .
C(9) C(10) 1.504(2) ? . .
C(3) H(1) 0.9500 ? . .
C(4) H(2) 0.9500 ? . .
C(6) H(3) 0.9499 ? . .
C(7) H(4) 0.9500 ? . .
C(8) H(5) 0.9500 ? . .
C(10) H(6) 0.9500 ? . .
C(10) H(7) 0.9501 ? . .
C(12) H(8) 0.9500 ? . .
C(12) H(9) 0.9500 ? . .
C(12) H(10) 0.9500 ? . .

loop_
_geom_contact_atom_site_label_1
_geom_contact_atom_site_label_2
_geom_contact_distance
_geom_contact_publ_flag
_geom_contact_site_symmetry_1
_geom_contact_site_symmetry_2
F(1) F(1) 3.137(1) ? . 56603
F(1) F(2) 2.140(1) ? . .
F(1) F(2) 3.087(1) ? . 45504
F(1) F(3) 2.134(1) ? . .
F(1) F(3) 2.969(1) ? . 45504
F(1) C(1) 3.381(2) ? . 45504
F(1) C(2) 2.345(2) ? . .
F(1) C(3) 3.149(2) ? . .
F(1) C(7) 3.183(2) ? . .
F(1) C(12) 3.277(2) ? . 55601
F(2) F(1) 3.087(1) ? . 55504
F(2) F(3) 2.140(1) ? . .
F(2) F(3) 3.121(1) ? . 55504
F(2) C(2) 2.366(1) ? . .
F(2) C(7) 2.787(2) ? . .
F(2) C(7) 3.377(1) ? . 66603
F(2) C(12) 3.572(2) ? . 55601
F(3) F(1) 2.969(1) ? . 55504
F(3) F(2) 3.121(1) ? . 45504
F(3) C(2) 2.363(2) ? . .
F(3) C(3) 2.801(1) ? . .
F(3) C(7) 3.583(2) ? . .
F(3) C(7) 3.401(2) ? . 54602
F(3) C(7) 3.550(1) ? . 45504
O(1) O(2) 2.264(1) ? . .
O(1) N(1) 2.217(1) ? . .
O(1) C(4) 2.970(1) ? . .
O(1) C(5) 3.038(1) ? . .
O(1) C(8) 2.387(1) ? . .
O(1) C(8) 3.594(1) ? . 56503
O(1) C(9) 3.498(1) ? . 56503
O(1) C(10) 2.329(2) ? . .
O(1) C(12) 3.598(2) ? . .
O(2) N(1) 2.306(1) ? . .
O(2) N(1) 3.085(1) ? . 45504
O(2) C(6) 3.472(2) ? . 54502
O(2) C(8) 3.483(1) ? . 54502
O(2) C(9) 3.403(1) ? . .
O(2) C(9) 3.500(2) ? . 45504
O(2) C(10) 3.487(2) ? . .
O(2) C(10) 3.131(2) ? . 45504
O(2) C(11) 3.364(2) ? . 45504
O(2) C(12) 2.921(2) ? . .
O(2) C(12) 3.379(2) ? . 45504
N(1) O(2) 3.085(1) ? . 55504
N(1) C(5) 3.395(1) ? . 56503
N(1) C(8) 3.583(2) ? . .
N(1) C(9) 2.284(1) ? . .
C(1) F(1) 3.381(2) ? . 55504
C(1) C(3) 2.496(2) ? . .
C(1) C(7) 2.486(2) ? . .
C(2) C(4) 2.402(2) ? . .
C(2) C(5) 2.798(2) ? . .
C(2) C(6) 2.391(2) ? . .
C(3) C(5) 2.416(2) ? . .
C(3) C(6) 2.757(2) ? . .
C(3) C(7) 2.394(2) ? . .
C(4) C(6) 2.400(2) ? . .
C(4) C(7) 2.775(2) ? . .
C(4) C(8) 2.535(2) ? . .
C(4) C(9) 3.108(2) ? . .
C(5) N(1) 3.395(1) ? . 56503
C(5) C(7) 2.426(2) ? . .
C(5) C(9) 2.526(2) ? . .
C(6) O(2) 3.472(2) ? . 55502
C(6) C(8) 2.451(2) ? . .
C(7) F(2) 3.377(1) ? . 66603
C(7) F(3) 3.401(2) ? . 55602
C(7) F(3) 3.550(1) ? . 55504
C(8) O(1) 3.594(1) ? . 56503
C(8) O(2) 3.483(1) ? . 55502
C(8) C(10) 2.545(2) ? . .
C(8) C(11) 3.535(2) ? . .
C(8) C(11) 3.459(2) ? . 56503
C(9) O(1) 3.498(1) ? . 56503
C(9) O(2) 3.500(2) ? . 55504
C(9) C(9) 3.534(2) ? . 56503
C(9) C(11) 2.266(2) ? . .
C(10) O(2) 3.131(2) ? . 55504
C(10) C(11) 2.308(2) ? . .
C(10) C(12) 2.543(2) ? . .
C(11) O(2) 3.364(2) ? . 55504
C(11) C(8) 3.459(2) ? . 56503
C(11) C(12) 2.443(2) ? . .
C(12) F(1) 3.277(2) ? . 55401
C(12) F(2) 3.572(2) ? . 55401
C(12) O(2) 3.379(2) ? . 55504
F(1) H(1) 3.1940 ? . .
F(1) H(4) 3.2647 ? . .
F(1) H(8) 3.1900 ? . 55601
F(1) H(8) 3.1939 ? . 56503
F(1) H(9) 2.9589 ? . 55601
F(1) H(10) 3.1354 ? . 55601
F(2) H(3) 3.3310 ? . 66603
F(2) H(4) 2.4962 ? . .
F(2) H(4) 2.5965 ? . 66603
F(2) H(9) 3.4192 ? . 55601
F(2) H(9) 3.2577 ? . 55604
F(2) H(10) 2.9299 ? . 55601
F(3) H(1) 2.5132 ? . .
F(3) H(4) 2.6528 ? . 54602
F(3) H(4) 3.3057 ? . 45504
O(1) H(2) 2.3288 ? . .
O(1) H(5) 3.2014 ? . .
O(1) H(5) 3.1935 ? . 54502
O(1) H(6) 2.9545 ? . .
O(1) H(7) 2.9705 ? . .
O(1) H(7) 3.5696 ? . 54502
O(1) H(7) 3.1744 ? . 56503
O(2) H(3) 2.5863 ? . 54502
O(2) H(5) 2.5816 ? . 54502
O(2) H(5) 3.5804 ? . 56503
O(2) H(6) 2.5847 ? . 45504
O(2) H(8) 3.3657 ? . .
O(2) H(9) 2.6004 ? . .
O(2) H(9) 3.4242 ? . 45504
O(2) H(10) 3.0530 ? . 45504
N(1) H(6) 1.9959 ? . .
N(1) H(7) 1.9944 ? . .
N(1) H(8) 1.9772 ? . .
N(1) H(9) 1.9786 ? . .
N(1) H(10) 1.9774 ? . .
C(1) H(1) 2.6431 ? . .
C(1) H(4) 2.6414 ? . .
C(1) H(8) 3.5832 ? . 56503
C(2) H(1) 2.0313 ? . .
C(2) H(1) 3.2212 ? . 55504
C(2) H(2) 3.2608 ? . .
C(2) H(3) 3.2452 ? . .
C(2) H(4) 2.0255 ? . .
C(2) H(8) 2.8596 ? . 56503
C(3) H(1) 3.4642 ? . 55504
C(3) H(2) 2.0277 ? . .
C(3) H(4) 3.2524 ? . .
C(3) H(8) 3.0561 ? . 56503
C(4) H(1) 2.0244 ? . .
C(4) H(1) 3.4885 ? . 55504
C(4) H(3) 3.2595 ? . .
C(4) H(5) 3.3363 ? . .
C(4) H(7) 3.1629 ? . 54502
C(4) H(7) 3.0786 ? . 56503
C(4) H(8) 3.2007 ? . 56503
C(5) H(1) 3.2748 ? . .
C(5) H(1) 3.2651 ? . 55504
C(5) H(2) 2.0462 ? . .
C(5) H(3) 2.0332 ? . .
C(5) H(4) 3.2807 ? . .
C(5) H(5) 2.0508 ? . .
C(5) H(6) 3.5743 ? . 66503
C(5) H(7) 3.4765 ? . 56503
C(5) H(8) 3.1744 ? . 56503
C(6) H(1) 2.9695 ? . 55504
C(6) H(2) 3.2575 ? . .
C(6) H(4) 2.0375 ? . .
C(6) H(5) 2.5484 ? . .
C(6) H(6) 3.5243 ? . 66503
C(6) H(8) 2.9820 ? . 56503
C(7) H(1) 3.2464 ? . .
C(7) H(1) 2.9656 ? . 55504
C(7) H(3) 2.0304 ? . .
C(7) H(8) 2.8200 ? . 56503
C(8) H(2) 2.7158 ? . .
C(8) H(3) 2.5875 ? . .
C(8) H(6) 2.8578 ? . .
C(8) H(6) 3.0974 ? . 66503
C(8) H(7) 2.8354 ? . .
C(9) H(2) 2.8594 ? . .
C(9) H(5) 1.9277 ? . .
C(9) H(6) 2.0506 ? . .
C(9) H(7) 2.0506 ? . .
C(10) H(2) 3.2926 ? . 55502
C(10) H(5) 2.6754 ? . .
C(10) H(5) 3.4440 ? . 66503
C(10) H(8) 2.9654 ? . .
C(10) H(9) 3.2638 ? . .
C(10) H(10) 2.6285 ? . .
C(11) H(3) 3.2595 ? . 54502
C(11) H(5) 3.0015 ? . 54502
C(11) H(5) 3.5321 ? . 56503
C(11) H(6) 2.9224 ? . .
C(11) H(7) 2.9523 ? . .
C(11) H(8) 2.9610 ? . .
C(11) H(9) 2.5104 ? . .
C(11) H(10) 3.1079 ? . .
C(12) H(6) 2.7473 ? . .
C(12) H(7) 2.8767 ? . .
H(1) C(2) 3.2212 ? . 45504
H(1) C(3) 3.4642 ? . 45504
H(1) C(4) 3.4885 ? . 45504
H(1) C(5) 3.2651 ? . 45504
H(1) C(6) 2.9695 ? . 45504
H(1) C(7) 2.9656 ? . 45504
H(2) C(10) 3.2926 ? . 54502
H(3) F(2) 3.3310 ? . 66603
H(3) O(2) 2.5863 ? . 55502
H(3) C(11) 3.2595 ? . 55502
H(4) F(2) 2.5965 ? . 66603
H(4) F(3) 2.6528 ? . 55602
H(4) F(3) 3.3057 ? . 55504
H(5) O(1) 3.1935 ? . 55502
H(5) O(2) 2.5816 ? . 55502
H(5) O(2) 3.5804 ? . 56503
H(5) C(10) 3.4440 ? . 66503
H(5) C(11) 3.0015 ? . 55502
H(5) C(11) 3.5321 ? . 56503
H(6) O(2) 2.5847 ? . 55504
H(6) C(5) 3.5743 ? . 66503
H(6) C(6) 3.5243 ? . 66503
H(6) C(8) 3.0974 ? . 66503
H(7) O(1) 3.5696 ? . 55502
H(7) O(1) 3.1744 ? . 56503
H(7) C(4) 3.1629 ? . 55502
H(7) C(4) 3.0786 ? . 56503
H(7) C(5) 3.4765 ? . 56503
H(8) F(1) 3.1900 ? . 55401
H(8) F(1) 3.1939 ? . 56503
H(8) C(1) 3.5832 ? . 56503
H(8) C(2) 2.8596 ? . 56503
H(8) C(3) 3.0561 ? . 56503
H(8) C(4) 3.2007 ? . 56503
H(8) C(5) 3.1744 ? . 56503
H(8) C(6) 2.9820 ? . 56503
H(8) C(7) 2.8200 ? . 56503
H(9) F(1) 2.9589 ? . 55401
H(9) F(2) 3.4192 ? . 55401
H(9) F(2) 3.2577 ? . 45404
H(9) O(2) 3.4242 ? . 55504
H(10) F(1) 3.1354 ? . 55401
H(10) F(2) 2.9299 ? . 55401
H(10) O(2) 3.0530 ? . 55504

loop_
_geom_torsion_atom_site_label_1
_geom_torsion_atom_site_label_2
_geom_torsion_atom_site_label_3
_geom_torsion_atom_site_label_4
_geom_torsion
_geom_torsion_publ_flag
_geom_torsion_site_symmetry_1
_geom_torsion_site_symmetry_2
_geom_torsion_site_symmetry_3
_geom_torsion_site_symmetry_4
C(11) O(1) C(9) C(8) 179.4(1) ? . . . .
C(11) O(1) C(9) C(10) 0.3(1) ? . . . .
C(9) O(1) C(11) O(2) 178.9(1) ? . . . .
C(9) O(1) C(11) N(1) -2.1(1) ? . . . .
C(11) N(1) C(10) C(9) -2.8(1) ? . . . .
C(12) N(1) C(10) C(9) -168.68(9) ? . . . .
C(10) N(1) C(11) O(1) 3.1(1) ? . . . .
C(10) N(1) C(11) O(2) -177.9(1) ? . . . .
C(12) N(1) C(11) O(1) 169.12(9) ? . . . .
C(12) N(1) C(11) O(2) -11.9(2) ? . . . .
F(1) C(1) C(2) C(3) -84.6(2) ? . . . .
F(1) C(1) C(2) C(7) 89.8(2) ? . . . .
F(2) C(1) C(2) C(3) 155.0(1) ? . . . .
F(2) C(1) C(2) C(7) -30.6(2) ? . . . .
F(3) C(1) C(2) C(3) 34.3(2) ? . . . .
F(3) C(1) C(2) C(7) -151.3(1) ? . . . .
C(1) C(2) C(3) C(4) 173.7(1) ? . . . .
C(7) C(2) C(3) C(4) -0.7(2) ? . . . .
C(1) C(2) C(7) C(6) -174.5(1) ? . . . .
C(3) C(2) C(7) C(6) -0.1(2) ? . . . .
C(2) C(3) C(4) C(5) 0.5(2) ? . . . .
C(3) C(4) C(5) C(6) 0.5(2) ? . . . .
C(3) C(4) C(5) C(8) -177.8(1) ? . . . .
C(4) C(5) C(6) C(7) -1.2(2) ? . . . .
C(8) C(5) C(6) C(7) 177.1(1) ? . . . .
C(4) C(5) C(8) C(9) 3.6(2) ? . . . .
C(6) C(5) C(8) C(9) -174.6(1) ? . . . .
C(5) C(6) C(7) C(2) 1.0(2) ? . . . .
C(5) C(8) C(9) O(1) -0.5(2) ? . . . .
C(5) C(8) C(9) C(10) 178.4(1) ? . . . .
O(1) C(9) C(10) N(1) 1.4(1) ? . . . .
C(8) C(9) C(10) N(1) -177.6(1) ? . . . .

loop_
_cod_related_entry_id
_cod_related_entry_database
_cod_related_entry_code
1 ChemSpider 29360493
